data_5000039
loop_
_publ_author_name
'Cole, W. F.'
'Lancucki, C. J.'

_publ_section_title
;
 A refinement of the crystal structure of gypsum CaSO~4~.2H~2~O
;
_journal_coden_ASTM ACBCAR
_journal_issue 4
_journal_name_full
;
 Acta Crystallographica, Section B: Structural Crystallography
 and Crystal Chemistry
;
_journal_page_first 921
_journal_page_last 929
_journal_paper_doi 10.1107/S0567740874004055
_journal_volume 30
_journal_year 1974
_chemical_formula_moiety 'S O4 2-, Ca 2+, H2 O'
_chemical_formula_sum 'Ca H4 O6 S'
_chemical_name_mineral Gypsum
_chemical_name_systematic 'Calcium sulfate dihydrate'
_space_group_IT_number 15
_symmetry_cell_setting monoclinic
_symmetry_Int_Tables_number 15
_symmetry_space_group_name_Hall '-I 2yc'
_symmetry_space_group_name_H-M 'I 1 2/c 1'
_cell_angle_alpha 90
_cell_angle_beta 118.60(7)
_cell_angle_gamma 90
_cell_formula_units_Z 4
_cell_length_a 5.670(2)
_cell_length_b 15.201(2)
_cell_length_c 6.533(2)
_cell_volume 494.4
_exptl_crystal_density_meas 2.31
_refine_ls_R_factor_all 0.011
_cod_depositor_comments
;
 Adding the _chemical_formula_sum and _chemical_formula_moiety data items.
 Removing the dummy hydrogen atom 'H1+'.

 Antanas Vaitkus,
 2017-08-16
;
_cod_database_code 5000039

loop_
_symmetry_equiv_pos_as_xyz
x,y,z
x,-y,1/2+z
-x,-y,-z
-x,y,1/2-z
1/2+x,1/2+y,1/2+z
1/2+x,1/2-y,z
1/2-x,1/2-y,1/2-z
1/2-x,1/2+y,-z

loop_
_atom_site_label
_atom_site_type_symbol
_atom_site_symmetry_multiplicity
_atom_site_Wyckoff_symbol
_atom_site_fract_x
_atom_site_fract_y
_atom_site_fract_z
_atom_site_occupancy
_atom_site_attached_hydrogens
_atom_site_calc_flag
Ca1 Ca2+ 4 e 0.5 0.0787(6) 0.25 1. 0 d
S1 S6+ 4 e 0. 0.0784(7) 0.75 1. 0 d
O1 O2- 8 f 0.9623(10) 0.1314(5) 0.5515(9) 1. 0 d
O2 O2- 8 f 0.7586(10) 0.0216(5) 0.6674(8) 1. 0 d
O3 O2- 8 f 0.3784(12) 0.1824(6) 0.4597(11) 1. 2 d

loop_
_atom_type_symbol
_atom_type_oxidation_number
Ca2+ 2.000
S6+ 6.000
O2- -2.000
